data_4001090
loop_
_publ_author_name
'Wragg, David S.'
'Morris, Russell E.'
'Burton, Allen W.'

_publ_section_title
;
 Pure Silica Zeolite-type Frameworks: A Structural Analysis
;
_journal_issue 4
_journal_name_full 'Chemistry of Materials'
_journal_page_first 1561
_journal_paper_doi 10.1021/cm071824j
_journal_volume 20
_journal_year 2008
_chemical_formula_moiety 'F O32 Si16'
_chemical_formula_sum 'F O32 Si16'
_chemical_formula_weight 980.44
_chemical_name_common 'Zeolite STF- template removed using SQUEEZE'
_chemical_name_systematic
;
 ?
;
_space_group_IT_number 14
_symmetry_space_group_name_Hall '-P 2ybc'
_symmetry_space_group_name_H-M 'P 1 21/c 1'
_atom_sites_solution_primary direct
_atom_sites_solution_secondary difmap
_audit_creation_method SHELXL-97
_cell_angle_alpha 90.00
_cell_angle_beta 99.2540(10)
_cell_angle_gamma 90.00
_cell_formula_units_Z 2
_cell_length_a 7.4573(2)
_cell_length_b 18.0966(5)
_cell_length_c 14.0233(4)
_cell_measurement_temperature 150(2)
_cell_volume 1867.84(9)
_computing_publication_material 'PLATON (Spek, 2007)'
_computing_structure_refinement 'SHELXL-97 (Sheldrick, 1997)'
_diffrn_ambient_temperature 150(2)
_diffrn_measured_fraction_theta_full 0.921
_diffrn_measured_fraction_theta_max 0.921
_diffrn_measurement_device_type 'CCD area detector'
_diffrn_measurement_method 'omega scans'
_diffrn_radiation_monochromator silicon
_diffrn_radiation_source synchrotron
_diffrn_radiation_wavelength 0.68920
_diffrn_reflns_av_R_equivalents 0.0466
_diffrn_reflns_av_sigmaI/netI 0.0467
_diffrn_reflns_limit_h_max 10
_diffrn_reflns_limit_h_min -10
_diffrn_reflns_limit_k_max 24
_diffrn_reflns_limit_k_min -25
_diffrn_reflns_limit_l_max 18
_diffrn_reflns_limit_l_min -19
_diffrn_reflns_number 18568
_diffrn_reflns_theta_full 29.54
_diffrn_reflns_theta_max 29.54
_diffrn_reflns_theta_min 2.18
_exptl_absorpt_coefficient_mu 0.666
_exptl_crystal_density_diffrn 1.743
_exptl_crystal_density_method 'not measured'
_exptl_crystal_F_000 1184
_platon_squeeze_details END
_refine_diff_density_max 0.657
_refine_diff_density_min -0.567
_refine_diff_density_rms 0.142
_refine_ls_extinction_method none
_refine_ls_goodness_of_fit_ref 1.067
_refine_ls_matrix_type full
_refine_ls_number_parameters 226
_refine_ls_number_reflns 5279
_refine_ls_number_restraints 0
_refine_ls_restrained_S_all 1.067
_refine_ls_R_factor_all 0.0768
_refine_ls_R_factor_gt 0.0607
_refine_ls_shift/su_max 0.000
_refine_ls_shift/su_mean 0.000
_refine_ls_structure_factor_coef Fsqd
_refine_ls_weighting_details 'calc w=1/[\s^2^(Fo^2^)+(0.0641P)^2^+6.3249P] where P=(Fo^2^+2Fc^2^)/3'
_refine_ls_weighting_scheme calc
_refine_ls_wR_factor_gt 0.1454
_refine_ls_wR_factor_ref 0.1508
_reflns_number_gt 4204
_reflns_number_total 5279
_reflns_threshold_expression >2sigma(I)
_cod_data_source_file cm071824j-file002.cif
_cod_data_source_block squeeze
_cod_original_sg_symbol_Hall -P2ybc
_cod_original_sg_symbol_H-M P21/c
_cod_database_code 4001090

loop_
_symmetry_equiv_pos_as_xyz
'x, y, z'
'-x, y+1/2, -z+1/2'
'-x, -y, -z'
'x, -y-1/2, z-1/2'

loop_
_atom_site_label
_atom_site_type_symbol
_atom_site_fract_x
_atom_site_fract_y
_atom_site_fract_z
_atom_site_U_iso_or_equiv
_atom_site_adp_type
_atom_site_occupancy
_atom_site_symmetry_multiplicity
_atom_site_calc_flag
_atom_site_refinement_flags
Si1 Si 0.41645(12) 0.75399(5) 0.40160(6) 0.01053(18) Uani 1 1 d .
Si2 Si 0.67843(12) 0.66248(5) 0.29034(7) 0.01201(19) Uani 1 1 d .
Si3 Si 0.58026(13) 0.73892(5) 0.61372(7) 0.0147(2) Uani 1 1 d .
Si4 Si -0.05955(13) 0.64972(6) 0.61494(8) 0.0171(2) Uani 1 1 d .
Si5 Si 0.22241(12) 0.50737(5) 0.42452(7) 0.01324(19) Uani 1 1 d .
Si6 Si 0.32158(13) 0.84948(5) 0.22756(6) 0.01131(18) Uani 1 1 d .
Si7 Si 0.60480(12) 0.50319(5) 0.35680(6) 0.01063(18) Uani 1 1 d .
Si8 Si 0.05464(13) 0.66387(6) 0.41024(7) 0.0172(2) Uani 1 1 d .
O1 O 0.6274(4) 0.68448(13) 0.17884(17) 0.0159(5) Uani 1 1 d .
O2 O 0.3846(3) 0.83016(13) 0.34036(17) 0.0156(5) Uani 1 1 d .
O3 O 0.6620(4) 0.57449(13) 0.30101(19) 0.0186(5) Uani 1 1 d .
O4 O 0.3718(4) 0.93437(14) 0.21162(18) 0.0199(5) Uani 1 1 d .
O5 O 0.1055(4) 0.66288(16) 0.7025(2) 0.0241(6) Uani 1 1 d .
O6 O 0.1035(4) 0.57946(15) 0.3921(2) 0.0232(6) Uani 1 1 d .
O7 O 0.3981(4) 0.51062(17) 0.3724(2) 0.0243(6) Uani 1 1 d .
O8 O -0.1154(4) 0.68698(15) 0.3302(2) 0.0267(7) Uani 1 1 d .
O9 O 0.2693(4) 0.50573(16) 0.54006(19) 0.0226(6) Uani 1 1 d .
O10 O 0.5106(4) 0.77582(16) 0.50938(17) 0.0197(5) Uani 1 1 d .
O11 O 0.2210(4) 0.71707(19) 0.4008(2) 0.0331(8) Uani 1 1 d .
O12 O -0.1044(4) 0.56338(15) 0.6127(2) 0.0237(6) Uani 1 1 d .
O13 O 0.0035(4) 0.67430(17) 0.5153(2) 0.0288(6) Uani 1 1 d .
O14 O 0.4188(4) 0.70444(17) 0.6625(2) 0.0291(7) Uani 1 1 d .
O15 O 0.5424(5) 0.70025(17) 0.3527(2) 0.0319(7) Uani 1 1 d .
O16 O 0.7719(5) 0.6988(2) 0.6337(3) 0.0447(10) Uani 1 1 d .
F1 F 0.5318(7) 0.6527(3) 0.5411(3) 0.0267(10) Uani 0.50 1 d P

loop_
_atom_site_aniso_label
_atom_site_aniso_U_11
_atom_site_aniso_U_22
_atom_site_aniso_U_33
_atom_site_aniso_U_23
_atom_site_aniso_U_13
_atom_site_aniso_U_12
Si1 0.0104(4) 0.0149(4) 0.0059(4) 0.0001(3) 0.0003(3) -0.0022(3)
Si2 0.0105(4) 0.0094(4) 0.0158(4) 0.0009(3) 0.0009(3) 0.0018(3)
Si3 0.0135(4) 0.0189(5) 0.0126(4) 0.0073(3) 0.0045(3) 0.0056(3)
Si4 0.0106(4) 0.0171(5) 0.0224(5) -0.0004(4) -0.0010(4) 0.0040(3)
Si5 0.0083(4) 0.0164(4) 0.0147(4) 0.0042(3) 0.0009(3) 0.0002(3)
Si6 0.0132(4) 0.0103(4) 0.0101(4) -0.0008(3) 0.0009(3) 0.0022(3)
Si7 0.0097(4) 0.0090(4) 0.0135(4) 0.0022(3) 0.0024(3) 0.0004(3)
Si8 0.0104(4) 0.0180(5) 0.0215(5) 0.0111(4) -0.0022(3) -0.0027(3)
O1 0.0219(13) 0.0126(11) 0.0144(11) 0.0012(9) 0.0068(10) 0.0013(9)
O2 0.0198(12) 0.0153(11) 0.0104(10) -0.0004(9) -0.0015(9) -0.0002(9)
O3 0.0180(13) 0.0110(11) 0.0267(13) 0.0060(10) 0.0033(10) -0.0037(9)
O4 0.0295(15) 0.0124(11) 0.0184(12) 0.0021(9) 0.0061(11) -0.0032(10)
O5 0.0163(13) 0.0255(14) 0.0281(14) -0.0096(11) -0.0035(11) 0.0018(10)
O6 0.0189(13) 0.0205(13) 0.0294(14) 0.0093(11) 0.0017(11) 0.0087(10)
O7 0.0135(12) 0.0339(15) 0.0269(14) 0.0046(12) 0.0071(11) 0.0020(11)
O8 0.0159(13) 0.0198(13) 0.0385(16) 0.0152(12) -0.0134(12) -0.0063(10)
O9 0.0220(14) 0.0294(14) 0.0150(12) 0.0004(10) -0.0013(10) 0.0034(11)
O10 0.0224(13) 0.0286(14) 0.0066(10) -0.0007(9) -0.0024(9) -0.0046(10)
O11 0.0189(14) 0.0450(19) 0.0318(16) 0.0152(14) -0.0071(12) -0.0215(13)
O12 0.0164(13) 0.0223(13) 0.0300(14) -0.0007(11) -0.0035(11) -0.0055(10)
O13 0.0327(16) 0.0284(15) 0.0265(14) 0.0039(12) 0.0088(13) 0.0037(12)
O14 0.0287(16) 0.0326(16) 0.0252(14) 0.0093(12) 0.0019(12) -0.0188(12)
O15 0.049(2) 0.0338(16) 0.0162(13) -0.0007(11) 0.0148(13) 0.0198(14)
O16 0.0285(18) 0.062(2) 0.045(2) 0.0064(18) 0.0109(15) 0.0345(17)
F1 0.038(3) 0.020(2) 0.021(2) -0.0069(18) 0.002(2) -0.0013(19)

loop_
_atom_type_symbol
_atom_type_description
_atom_type_scat_dispersion_real
_atom_type_scat_dispersion_imag
_atom_type_scat_source
C C 0.0033 0.0016 'International Tables Vol C Tables 4.2.6.8 and 6.1.1.4'
H H 0.0000 0.0000 'International Tables Vol C Tables 4.2.6.8 and 6.1.1.4'
N N 0.0061 0.0033 'International Tables Vol C Tables 4.2.6.8 and 6.1.1.4'
O O 0.0106 0.0060 'International Tables Vol C Tables 4.2.6.8 and 6.1.1.4'
Si Si 0.0817 0.0704 'International Tables Vol C Tables 4.2.6.8 and 6.1.1.4'
F F 0.0171 0.0103 'International Tables Vol C Tables 4.2.6.8 and 6.1.1.4'

loop_
_geom_angle_atom_site_label_1
_geom_angle_atom_site_label_2
_geom_angle_atom_site_label_3
_geom_angle
_geom_angle_site_symmetry_1
_geom_angle_site_symmetry_3
O15 Si1 O11 110.1(2) . .
O15 Si1 O10 110.96(16) . .
O11 Si1 O10 111.57(16) . .
O15 Si1 O2 109.85(15) . .
O11 Si1 O2 107.19(16) . .
O10 Si1 O2 107.05(14) . .
O15 Si2 O1 110.91(15) . .
O15 Si2 O3 107.99(16) . .
O1 Si2 O3 109.16(14) . .
O15 Si2 O8 110.32(19) . 1_655
O1 Si2 O8 109.54(15) . 1_655
O3 Si2 O8 108.87(14) . 1_655
O16 Si3 O14 117.6(2) . .
O16 Si3 O10 119.86(18) . .
O14 Si3 O10 113.12(16) . .
O16 Si3 O1 100.34(19) . 4_576
O14 Si3 O1 101.34(15) . 4_576
O10 Si3 O1 99.28(14) . 4_576
O16 Si3 F1 78.7(2) . .
O14 Si3 F1 79.3(2) . .
O10 Si3 F1 81.10(18) . .
O1 Si3 F1 179.0(2) 4_576 .
O16 Si4 O12 112.3(2) 1_455 .
O16 Si4 O13 109.73(18) 1_455 .
O12 Si4 O13 110.09(17) . .
O16 Si4 O5 108.55(19) 1_455 .
O12 Si4 O5 106.95(15) . .
O13 Si4 O5 109.10(17) . .
O12 Si5 O7 109.23(17) 3_566 .
O12 Si5 O6 108.08(16) 3_566 .
O7 Si5 O6 107.27(16) . .
O12 Si5 O9 109.63(16) 3_566 .
O7 Si5 O9 113.63(16) . .
O6 Si5 O9 108.84(16) . .
O14 Si6 O4 111.68(17) 4_575 .
O14 Si6 O5 108.82(17) 4_575 4_575
O4 Si6 O5 110.52(15) . 4_575
O14 Si6 O2 110.00(15) 4_575 .
O4 Si6 O2 107.82(14) . .
O5 Si6 O2 107.92(15) 4_575 .
O7 Si7 O4 110.41(16) . 2_645
O7 Si7 O9 108.87(16) . 3_666
O4 Si7 O9 111.03(15) 2_645 3_666
O7 Si7 O3 109.75(15) . .
O4 Si7 O3 105.72(15) 2_645 .
O9 Si7 O3 111.03(15) 3_666 .
O13 Si8 O11 108.12(18) . .
O13 Si8 O6 110.80(16) . .
O11 Si8 O6 111.31(18) . .
O13 Si8 O8 109.62(18) . .
O11 Si8 O8 108.81(16) . .
O6 Si8 O8 108.15(16) . .
Si2 O1 Si3 137.66(16) . 4_575
Si6 O2 Si1 134.26(16) . .
Si7 O3 Si2 150.97(19) . .
Si7 O4 Si6 151.58(18) 2_655 .
Si6 O5 Si4 139.66(19) 4_576 .
Si8 O6 Si5 149.6(2) . .
Si7 O7 Si5 159.8(2) . .
Si8 O8 Si2 140.53(18) . 1_455
Si7 O9 Si5 156.4(2) 3_666 .
Si1 O10 Si3 140.96(19) . .
Si8 O11 Si1 166.3(2) . .
Si5 O12 Si4 153.6(2) 3_566 .
Si8 O13 Si4 156.8(2) . .
Si6 O14 Si3 158.0(2) 4_576 .
Si1 O15 Si2 167.0(2) . .
Si3 O16 Si4 159.5(3) . 1_655

loop_
_geom_bond_atom_site_label_1
_geom_bond_atom_site_label_2
_geom_bond_distance
_geom_bond_site_symmetry_2
Si1 O15 1.582(3) .
Si1 O11 1.602(3) .
Si1 O10 1.610(2) .
Si1 O2 1.621(3) .
Si2 O15 1.596(3) .
Si2 O1 1.599(3) .
Si2 O3 1.606(3) .
Si2 O8 1.611(3) 1_655
Si3 O16 1.587(3) .
Si3 O14 1.603(3) .
Si3 O10 1.616(3) .
Si3 O1 1.666(3) 4_576
Si3 F1 1.867(5) .
Si4 O16 1.595(3) 1_455
Si4 O12 1.597(3) .
Si4 O13 1.607(3) .
Si4 O5 1.610(3) .
Si5 O12 1.593(3) 3_566
Si5 O7 1.600(3) .
Si5 O6 1.601(3) .
Si5 O9 1.602(3) .
Si6 O14 1.589(3) 4_575
Si6 O4 1.605(3) .
Si6 O5 1.608(3) 4_575
Si6 O2 1.614(2) .
Si7 O7 1.597(3) .
Si7 O4 1.599(3) 2_645
Si7 O9 1.601(3) 3_666
Si7 O3 1.602(3) .
Si8 O13 1.591(3) .
Si8 O11 1.593(3) .
Si8 O6 1.600(3) .
Si8 O8 1.608(3) .

loop_
_platon_squeeze_void_nr
_platon_squeeze_void_average_x
_platon_squeeze_void_average_y
_platon_squeeze_void_average_z
_platon_squeeze_void_volume
_platon_squeeze_void_count_electrons
1 -0.015 0.500 0.000 326.6 25.4
2 0.011 0.000 0.500 326.6 25.4
